data_7160676
loop_
_publ_author_name
'Yuan, Fei'
'Xin, Yi-Yuan'
'Yuan, Cai-Feng'
'Chen, Zhuo'
'Qin, Tong-Ling'
'Hu, Wen-Xia'
'Duan, Jia-Huan'
'Tang, E.'

_publ_section_title
;
 NBS-mediated <i>C</i>-selenocyanation/cyclization of enaminones with
 KSeCN: a mild and efficient synthesis of 2-aminoselenazoles.
;
_journal_issue 35
_journal_name_full 'Organic &amp; biomolecular chemistry'
_journal_page_first 7975
_journal_page_last 7983
_journal_paper_doi 10.1039/d5ob00928f
_journal_volume 23
_journal_year 2025
_chemical_formula_sum 'C16 H11 Br N2 O Se'
_chemical_formula_weight 406.14
_space_group_crystal_system trigonal
_space_group_IT_number 148
_space_group_name_Hall '-R 3'
_space_group_name_H-M_alt 'R -3 :H'
_atom_sites_solution_hydrogens geom
_atom_sites_solution_primary direct
_atom_sites_solution_secondary difmap
_audit_creation_method SHELXL-2014/7
_audit_update_record
;
2022-05-05 deposited with the CCDC.	2025-08-11 downloaded from the CCDC.
;
_cell_angle_alpha 90
_cell_angle_beta 90
_cell_angle_gamma 120
_cell_formula_units_Z 18
_cell_length_a 33.7911(9)
_cell_length_b 33.7911(9)
_cell_length_c 7.3889(2)
_cell_measurement_reflns_used 9123
_cell_measurement_temperature 298(2)
_cell_measurement_theta_max 28.2678
_cell_measurement_theta_min 3.1901
_cell_volume 7306.6(3)
_computing_cell_refinement 'Bruker SMART'
_computing_data_collection 'Bruker SMART'
_computing_data_reduction 'Bruker SAINT'
_computing_molecular_graphics 'SHELXL-2014/7 (Sheldrick, 2014)'
_computing_publication_material 'SHELXL-2014/7 (Sheldrick, 2014)'
_computing_structure_refinement 'SHELXL-2014/7 (Sheldrick, 2014)'
_computing_structure_solution 'SHELXL-2014/7 (Sheldrick, 2014)'
_diffrn_ambient_temperature 298(2)
_diffrn_detector_area_resol_mean 'phi and omega scans'
_diffrn_measured_fraction_theta_full 1.000
_diffrn_measured_fraction_theta_max 1.000
_diffrn_measurement_device_type graphite
_diffrn_measurement_method 'CCD area detector'
_diffrn_radiation_type MoK\a
_diffrn_radiation_wavelength 0.71073
_diffrn_reflns_av_R_equivalents 0.0594
_diffrn_reflns_av_unetI/netI 0.0246
_diffrn_reflns_Laue_measured_fraction_full 1.000
_diffrn_reflns_Laue_measured_fraction_max 1.000
_diffrn_reflns_limit_h_max 40
_diffrn_reflns_limit_h_min -40
_diffrn_reflns_limit_k_max 40
_diffrn_reflns_limit_k_min -40
_diffrn_reflns_limit_l_max 8
_diffrn_reflns_limit_l_min -8
_diffrn_reflns_number 36020
_diffrn_reflns_point_group_measured_fraction_full 1.000
_diffrn_reflns_point_group_measured_fraction_max 1.000
_diffrn_reflns_theta_full 25.143
_diffrn_reflns_theta_max 25.143
_diffrn_reflns_theta_min 2.088
_diffrn_source 'sealed tube'
_exptl_absorpt_coefficient_mu 4.772
_exptl_absorpt_correction_T_max 0.7457
_exptl_absorpt_correction_T_min 0.6309
_exptl_absorpt_correction_type multi-scan
_exptl_absorpt_process_details
;
 SADABS 2016/2: Krause, L., Herbst-Irmer, R., Sheldrick G.M. & Stalke D.,
 J. Appl. Cryst. 48 (2015) 3-10
;
_exptl_crystal_colour COLOURLESS
_exptl_crystal_density_diffrn 1.661
_exptl_crystal_description BLOCK
_exptl_crystal_F_000 3564
_exptl_crystal_size_max 0.230
_exptl_crystal_size_mid 0.210
_exptl_crystal_size_min 0.200
_refine_diff_density_max 0.650
_refine_diff_density_min -1.111
_refine_diff_density_rms 0.078
_refine_ls_extinction_method none
_refine_ls_goodness_of_fit_ref 0.964
_refine_ls_hydrogen_treatment constr
_refine_ls_matrix_type full
_refine_ls_number_parameters 190
_refine_ls_number_reflns 2912
_refine_ls_number_restraints 0
_refine_ls_restrained_S_all 0.964
_refine_ls_R_factor_all 0.0489
_refine_ls_R_factor_gt 0.0342
_refine_ls_shift/su_max 0.002
_refine_ls_shift/su_mean 0.000
_refine_ls_structure_factor_coef Fsqd
_refine_ls_weighting_details 'w=1/[\s^2^(Fo^2^)+(0.1000P)^2^+0.6407P] where P=(Fo^2^+2Fc^2^)/3'
_refine_ls_weighting_scheme calc
_refine_ls_wR_factor_gt 0.1119
_refine_ls_wR_factor_ref 0.1286
_reflns_Friedel_coverage 0.000
_reflns_number_gt 2298
_reflns_number_total 2912
_reflns_threshold_expression 'I > 2\s(I)'
_cod_data_source_file d5ob00928f2.cif
_cod_data_source_block 1_sq
_cod_depositor_comments 'Adding full bibliography for 7160676.cif.'
_cod_original_cell_volume 7306.6(4)
_cod_database_code 7160676
_shelx_shelxl_version_number 2014/7
_shelx_space_group_comment
;
The symmetry employed for this shelxl refinement is uniquely defined
by the following loop, which should always be used as a source of
symmetry information in preference to the above space-group names.
They are only intended as comments.
;
_shelx_estimated_absorpt_t_min 0.407
_shelx_estimated_absorpt_t_max 0.449

loop_
_space_group_symop_operation_xyz
'x, y, z'
'-y, x-y, z'
'-x+y, -x, z'
'x+2/3, y+1/3, z+1/3'
'-y+2/3, x-y+1/3, z+1/3'
'-x+y+2/3, -x+1/3, z+1/3'
'x+1/3, y+2/3, z+2/3'
'-y+1/3, x-y+2/3, z+2/3'
'-x+y+1/3, -x+2/3, z+2/3'
'-x, -y, -z'
'y, -x+y, -z'
'x-y, x, -z'
'-x+2/3, -y+1/3, -z+1/3'
'y+2/3, -x+y+1/3, -z+1/3'
'x-y+2/3, x+1/3, -z+1/3'
'-x+1/3, -y+2/3, -z+2/3'
'y+1/3, -x+y+2/3, -z+2/3'
'x-y+1/3, x+2/3, -z+2/3'

loop_
_atom_site_label
_atom_site_type_symbol
_atom_site_fract_x
_atom_site_fract_y
_atom_site_fract_z
_atom_site_U_iso_or_equiv
_atom_site_adp_type
_atom_site_occupancy
_atom_site_site_symmetry_order
_atom_site_calc_flag
_atom_site_refinement_flags_posn
_atom_site_refinement_flags_adp
_atom_site_refinement_flags_occupancy
_atom_site_disorder_assembly
_atom_site_disorder_group
N1 N 0.64081(10) 0.79290(10) 0.0135(4) 0.0445(7) Uani 1 1 d . . . . .
N2 N 0.69299(12) 0.79153(12) -0.1860(5) 0.0602(9) Uani 1 1 d . . . . .
H2A H 0.6977 0.8166 -0.2355 0.072 Uiso 1 1 calc R U . . .
H2B H 0.7073 0.7782 -0.2246 0.072 Uiso 1 1 calc R U . . .
O1 O 0.58865(12) 0.66172(10) 0.3579(5) 0.0739(9) Uani 1 1 d . . . . .
Se1 Se 0.64963(2) 0.71818(2) 0.06313(6) 0.05362(19) Uani 1 1 d . . . . .
Br1 Br 0.44945(2) 0.75639(2) 0.24674(10) 0.0864(2) Uani 1 1 d . . . . .
C1 C 0.51388(13) 0.78782(14) 0.2641(5) 0.0500(9) Uani 1 1 d . . . . .
C2 C 0.53743(12) 0.76603(12) 0.2113(4) 0.0432(8) Uani 1 1 d . . . . .
H2 H 0.5218 0.7359 0.1713 0.052 Uiso 1 1 calc R U . . .
C3 C 0.58455(12) 0.78973(12) 0.2189(4) 0.0423(8) Uani 1 1 d . . . . .
C4 C 0.60702(13) 0.83469(13) 0.2771(5) 0.0497(9) Uani 1 1 d . . . . .
H4 H 0.6388 0.8511 0.2790 0.060 Uiso 1 1 calc R U . . .
C5 C 0.58279(14) 0.85539(13) 0.3324(5) 0.0556(10) Uani 1 1 d . . . . .
H5 H 0.5983 0.8853 0.3748 0.067 Uiso 1 1 calc R U . . .
C6 C 0.53573(15) 0.83201(14) 0.3252(5) 0.0567(10) Uani 1 1 d . . . . .
H6 H 0.5192 0.8459 0.3611 0.068 Uiso 1 1 calc R U . . .
C7 C 0.61204(12) 0.76941(12) 0.1507(5) 0.0421(8) Uani 1 1 d . . . . .
C8 C 0.66359(12) 0.77356(12) -0.0501(5) 0.0468(8) Uani 1 1 d . . . . .
C9 C 0.61031(12) 0.72973(12) 0.2087(5) 0.0461(8) Uani 1 1 d . . . . .
C10 C 0.58635(13) 0.69727(12) 0.3508(5) 0.0518(9) Uani 1 1 d . . . . .
C11 C 0.55854(13) 0.70571(13) 0.4843(5) 0.0503(9) Uani 1 1 d . . . . .
C12 C 0.51261(16) 0.67330(15) 0.5032(6) 0.0650(11) Uani 1 1 d . . . . .
H12 H 0.5002 0.6460 0.4390 0.078 Uiso 1 1 calc R U . . .
C13 C 0.48525(17) 0.68182(18) 0.6184(6) 0.0760(14) Uani 1 1 d . . . . .
H13 H 0.4543 0.6606 0.6280 0.091 Uiso 1 1 calc R U . . .
C14 C 0.50361(19) 0.72150(17) 0.7184(6) 0.0721(13) Uani 1 1 d . . . . .
H14 H 0.4851 0.7271 0.7950 0.087 Uiso 1 1 calc R U . . .
C15 C 0.54895(17) 0.75234(16) 0.7042(5) 0.0674(12) Uani 1 1 d . . . . .
H15 H 0.5616 0.7787 0.7742 0.081 Uiso 1 1 calc R U . . .
C16 C 0.57646(16) 0.74500(15) 0.5875(5) 0.0621(11) Uani 1 1 d . . . . .
H16 H 0.6073 0.7667 0.5781 0.074 Uiso 1 1 calc R U . . .

loop_
_atom_site_aniso_label
_atom_site_aniso_U_11
_atom_site_aniso_U_22
_atom_site_aniso_U_33
_atom_site_aniso_U_23
_atom_site_aniso_U_13
_atom_site_aniso_U_12
N1 0.0436(17) 0.0415(16) 0.0538(16) 0.0093(13) 0.0108(13) 0.0254(14)
N2 0.063(2) 0.058(2) 0.076(2) 0.0179(17) 0.0280(17) 0.0422(18)
O1 0.085(2) 0.0451(17) 0.094(2) 0.0216(15) 0.0156(17) 0.0340(16)
Se1 0.0536(3) 0.0408(3) 0.0734(3) 0.00517(16) 0.00606(18) 0.02879(19)
Br1 0.0487(3) 0.0813(4) 0.1361(5) -0.0295(3) -0.0076(3) 0.0378(3)
C1 0.044(2) 0.057(2) 0.053(2) -0.0004(17) 0.0020(16) 0.0275(18)
C2 0.047(2) 0.0422(19) 0.0453(18) 0.0006(14) 0.0022(14) 0.0254(17)
C3 0.047(2) 0.0443(19) 0.0391(16) 0.0090(14) 0.0066(14) 0.0254(17)
C4 0.046(2) 0.045(2) 0.056(2) 0.0009(16) 0.0041(16) 0.0204(17)
C5 0.059(3) 0.044(2) 0.065(2) -0.0052(17) 0.0022(18) 0.0269(19)
C6 0.064(3) 0.056(2) 0.062(2) -0.0051(18) 0.0019(19) 0.039(2)
C7 0.0400(18) 0.0403(19) 0.0469(18) 0.0068(14) 0.0051(14) 0.0207(16)
C8 0.045(2) 0.044(2) 0.058(2) 0.0022(16) 0.0036(16) 0.0267(17)
C9 0.0402(19) 0.0398(19) 0.056(2) 0.0065(15) 0.0010(15) 0.0180(16)
C10 0.049(2) 0.037(2) 0.061(2) 0.0073(16) 0.0009(17) 0.0148(17)
C11 0.050(2) 0.044(2) 0.0481(19) 0.0121(16) -0.0001(16) 0.0166(18)
C12 0.064(3) 0.051(2) 0.065(2) 0.0091(19) 0.004(2) 0.018(2)
C13 0.057(3) 0.079(3) 0.077(3) 0.013(3) 0.015(2) 0.023(3)
C14 0.089(4) 0.075(3) 0.059(3) 0.016(2) 0.017(2) 0.046(3)
C15 0.086(3) 0.064(3) 0.049(2) 0.0031(19) 0.002(2) 0.035(3)
C16 0.064(3) 0.055(3) 0.055(2) 0.0093(18) -0.0007(19) 0.021(2)

loop_
_atom_type_symbol
_atom_type_description
_atom_type_scat_dispersion_real
_atom_type_scat_dispersion_imag
_atom_type_scat_source
C C 0.0033 0.0016 'International Tables Vol C Tables 4.2.6.8 and 6.1.1.4'
H H 0.0000 0.0000 'International Tables Vol C Tables 4.2.6.8 and 6.1.1.4'
N N 0.0061 0.0033 'International Tables Vol C Tables 4.2.6.8 and 6.1.1.4'
O O 0.0106 0.0060 'International Tables Vol C Tables 4.2.6.8 and 6.1.1.4'
Se Se -0.0929 2.2259 'International Tables Vol C Tables 4.2.6.8 and 6.1.1.4'
Br Br -0.2901 2.4595 'International Tables Vol C Tables 4.2.6.8 and 6.1.1.4'

loop_
_geom_angle_atom_site_label_1
_geom_angle_atom_site_label_2
_geom_angle_atom_site_label_3
_geom_angle
_geom_angle_site_symmetry_1
_geom_angle_site_symmetry_3
_geom_angle_publ_flag
C8 N1 C7 113.7(3) . . ?
C8 N2 H2A 120.0 . . ?
C8 N2 H2B 120.0 . . ?
H2A N2 H2B 120.0 . . ?
C8 Se1 C9 84.30(15) . . ?
C6 C1 C2 122.2(4) . . ?
C6 C1 Br1 118.5(3) . . ?
C2 C1 Br1 119.3(3) . . ?
C3 C2 C1 118.9(3) . . ?
C3 C2 H2 120.6 . . ?
C1 C2 H2 120.6 . . ?
C2 C3 C4 119.4(3) . . ?
C2 C3 C7 121.5(3) . . ?
C4 C3 C7 119.0(3) . . ?
C5 C4 C3 120.7(4) . . ?
C5 C4 H4 119.7 . . ?
C3 C4 H4 119.7 . . ?
C4 C5 C6 120.4(4) . . ?
C4 C5 H5 119.8 . . ?
C6 C5 H5 119.8 . . ?
C1 C6 C5 118.4(4) . . ?
C1 C6 H6 120.8 . . ?
C5 C6 H6 120.8 . . ?
N1 C7 C9 118.1(3) . . ?
N1 C7 C3 114.4(3) . . ?
C9 C7 C3 127.5(3) . . ?
N2 C8 N1 122.1(3) . . ?
N2 C8 Se1 123.3(3) . . ?
N1 C8 Se1 114.6(3) . . ?
C7 C9 C10 134.5(4) . . ?
C7 C9 Se1 109.3(3) . . ?
C10 C9 Se1 116.3(3) . . ?
O1 C10 C9 118.9(4) . . ?
O1 C10 C11 120.6(3) . . ?
C9 C10 C11 120.5(3) . . ?
C16 C11 C12 118.9(4) . . ?
C16 C11 C10 122.4(4) . . ?
C12 C11 C10 118.7(4) . . ?
C13 C12 C11 119.7(4) . . ?
C13 C12 H12 120.2 . . ?
C11 C12 H12 120.2 . . ?
C14 C13 C12 120.6(5) . . ?
C14 C13 H13 119.7 . . ?
C12 C13 H13 119.7 . . ?
C15 C14 C13 119.4(5) . . ?
C15 C14 H14 120.3 . . ?
C13 C14 H14 120.3 . . ?
C14 C15 C16 120.9(4) . . ?
C14 C15 H15 119.6 . . ?
C16 C15 H15 119.6 . . ?
C11 C16 C15 120.5(4) . . ?
C11 C16 H16 119.8 . . ?
C15 C16 H16 119.8 . . ?

loop_
_geom_bond_atom_site_label_1
_geom_bond_atom_site_label_2
_geom_bond_distance
_geom_bond_site_symmetry_2
_geom_bond_publ_flag
N1 C8 1.320(4) . ?
N1 C7 1.354(4) . ?
N2 C8 1.327(5) . ?
N2 H2A 0.8600 . ?
N2 H2B 0.8600 . ?
O1 C10 1.243(5) . ?
Se1 C8 1.882(4) . ?
Se1 C9 1.895(4) . ?
Br1 C1 1.890(4) . ?
C1 C6 1.370(6) . ?
C1 C2 1.383(5) . ?
C2 C3 1.380(5) . ?
C2 H2 0.9300 . ?
C3 C4 1.384(5) . ?
C3 C7 1.492(5) . ?
C4 C5 1.378(5) . ?
C4 H4 0.9300 . ?
C5 C6 1.378(6) . ?
C5 H5 0.9300 . ?
C6 H6 0.9300 . ?
C7 C9 1.381(5) . ?
C9 C10 1.440(5) . ?
C10 C11 1.485(6) . ?
C11 C16 1.381(6) . ?
C11 C12 1.388(6) . ?
C12 C13 1.389(6) . ?
C12 H12 0.9300 . ?
C13 C14 1.377(7) . ?
C13 H13 0.9300 . ?
C14 C15 1.359(7) . ?
C14 H14 0.9300 . ?
C15 C16 1.379(6) . ?
C15 H15 0.9300 . ?
C16 H16 0.9300 . ?

loop_
_geom_hbond_atom_site_label_D
_geom_hbond_atom_site_label_H
_geom_hbond_atom_site_label_A
_geom_hbond_distance_DH
_geom_hbond_distance_HA
_geom_hbond_distance_DA
_geom_hbond_angle_DHA
_geom_hbond_site_symmetry_A
N2 H2B O1 0.86 2.03 2.885(4) 177.8 6_564
N2 H2A N1 0.86 2.19 3.029(4) 166.4 16_664
N2 H2B O1 0.86 2.03 2.885(4) 177.8 6_564
N2 H2A N1 0.86 2.19 3.029(4) 166.4 16_664

loop_
_geom_torsion_atom_site_label_1
_geom_torsion_atom_site_label_2
_geom_torsion_atom_site_label_3
_geom_torsion_atom_site_label_4
_geom_torsion
_geom_torsion_site_symmetry_1
_geom_torsion_site_symmetry_2
_geom_torsion_site_symmetry_3
_geom_torsion_site_symmetry_4
_geom_torsion_publ_flag
C6 C1 C2 C3 -0.6(6) . . . . ?
Br1 C1 C2 C3 177.9(2) . . . . ?
C1 C2 C3 C4 -0.7(5) . . . . ?
C1 C2 C3 C7 -175.3(3) . . . . ?
C2 C3 C4 C5 2.0(5) . . . . ?
C7 C3 C4 C5 176.7(3) . . . . ?
C3 C4 C5 C6 -2.0(6) . . . . ?
C2 C1 C6 C5 0.6(6) . . . . ?
Br1 C1 C6 C5 -178.0(3) . . . . ?
C4 C5 C6 C1 0.7(6) . . . . ?
C8 N1 C7 C9 1.0(5) . . . . ?
C8 N1 C7 C3 -177.5(3) . . . . ?
C2 C3 C7 N1 119.0(4) . . . . ?
C4 C3 C7 N1 -55.6(4) . . . . ?
C2 C3 C7 C9 -59.4(5) . . . . ?
C4 C3 C7 C9 126.0(4) . . . . ?
C7 N1 C8 N2 179.3(4) . . . . ?
C7 N1 C8 Se1 0.9(4) . . . . ?
C9 Se1 C8 N2 179.9(4) . . . . ?
C9 Se1 C8 N1 -1.8(3) . . . . ?
N1 C7 C9 C10 177.0(4) . . . . ?
C3 C7 C9 C10 -4.7(7) . . . . ?
N1 C7 C9 Se1 -2.3(4) . . . . ?
C3 C7 C9 Se1 176.0(3) . . . . ?
C8 Se1 C9 C7 2.1(3) . . . . ?
C8 Se1 C9 C10 -177.3(3) . . . . ?
C7 C9 C10 O1 173.0(4) . . . . ?
Se1 C9 C10 O1 -7.7(5) . . . . ?
C7 C9 C10 C11 -5.7(7) . . . . ?
Se1 C9 C10 C11 173.6(3) . . . . ?
O1 C10 C11 C16 125.7(4) . . . . ?
C9 C10 C11 C16 -55.6(5) . . . . ?
O1 C10 C11 C12 -55.7(5) . . . . ?
C9 C10 C11 C12 123.0(4) . . . . ?
C16 C11 C12 C13 2.9(6) . . . . ?
C10 C11 C12 C13 -175.8(4) . . . . ?
C11 C12 C13 C14 -2.1(7) . . . . ?
C12 C13 C14 C15 -0.3(7) . . . . ?
C13 C14 C15 C16 1.8(7) . . . . ?
C12 C11 C16 C15 -1.4(6) . . . . ?
C10 C11 C16 C15 177.2(4) . . . . ?
C14 C15 C16 C11 -1.0(7) . . . . ?
